data_8107118
loop_
_publ_author_name
'Ghorab, Mostafa M.'
'Alsaid, Mansour S.'
'Ghabbour, Hazem A.'
'Al-Mishari, Abdullah A.'
'AlRuqi, Obaid S.'

_publ_section_title
;
 Crystal structure of 4-((4,4-dimethyl-2,
 6-dioxocyclohexylidine)methylamino)-N-(3,4-dimethylisoxazol-5-yl)benzenesulfonamide,
 C20H23N3O5S
;
_journal_issue 4
_journal_name_full 'Zeitschrift f\"ur Kristallographie - New Crystal Structures'
_journal_page_first 1117
_journal_page_last 1119
_journal_paper_doi 10.1515/ncrs-2016-0082
_journal_volume 231
_journal_year 2016
_chemical_formula_sum 'C20 H23 N3 O5 S'
_chemical_formula_weight 417.47
_space_group_IT_number 14
_space_group_name_Hall '-P 2ybc'
_space_group_name_H-M_alt 'P 1 21/c 1'
_symmetry_cell_setting monoclinic
_symmetry_space_group_name_H-M 'P 1 21/c 1'
_atom_sites_solution_hydrogens geom
_atom_sites_solution_primary direct
_atom_sites_solution_secondary difmap
_cell_angle_alpha 90.00
_cell_angle_beta 96.892(3)
_cell_angle_gamma 90.00
_cell_formula_units_Z 4
_cell_length_a 6.7503(2)
_cell_length_b 14.0026(7)
_cell_length_c 21.9540(10)
_cell_measurement_reflns_used 2914
_cell_measurement_temperature 100(2)
_cell_measurement_theta_max 26.80
_cell_measurement_theta_min 2.37
_cell_volume 2060.14(15)
_computing_cell_refinement 'Bruker SAINT'
_computing_data_collection 'Bruker APEX2'
_computing_data_reduction 'Bruker SAINT'
_computing_molecular_graphics 'Bruker SHELXTL'
_computing_publication_material 'Bruker SHELXTL'
_computing_structure_refinement 'SHELXL-2014 (Sheldrick 2014)'
_computing_structure_solution 'SHELXS-97 (Sheldrick 2008)'
_diffrn_ambient_temperature 100(2)
_diffrn_measured_fraction_theta_full 0.990
_diffrn_measured_fraction_theta_max 0.990
_diffrn_measurement_device_type 'Bruker APEX-II D8 venture'
_diffrn_measurement_method '\f and \w scans'
_diffrn_radiation_monochromator graphite
_diffrn_radiation_source 'fine-focus micro tube'
_diffrn_radiation_type MoK\a
_diffrn_radiation_wavelength 0.71073
_diffrn_reflns_av_R_equivalents 0.0749
_diffrn_reflns_av_sigmaI/netI 0.0847
_diffrn_reflns_limit_h_max 8
_diffrn_reflns_limit_h_min -8
_diffrn_reflns_limit_k_max 18
_diffrn_reflns_limit_k_min -17
_diffrn_reflns_limit_l_max 28
_diffrn_reflns_limit_l_min -26
_diffrn_reflns_number 17049
_diffrn_reflns_theta_full 27.50
_diffrn_reflns_theta_max 27.50
_diffrn_reflns_theta_min 2.91
_diffrn_standards_decay_% .
_diffrn_standards_interval_count .
_diffrn_standards_interval_time .
_diffrn_standards_number 0
_exptl_absorpt_coefficient_mu 0.194
_exptl_absorpt_correction_T_max 0.9743
_exptl_absorpt_correction_T_min 0.9119
_exptl_absorpt_correction_type multi-scan
_exptl_absorpt_process_details SADABS_Bruker_2014
_exptl_crystal_colour colourless
_exptl_crystal_density_diffrn 1.346
_exptl_crystal_density_method 'not measured'
_exptl_crystal_description block
_exptl_crystal_F_000 880
_exptl_crystal_size_max 0.49
_exptl_crystal_size_mid 0.14
_exptl_crystal_size_min 0.13
_refine_diff_density_max 0.390
_refine_diff_density_min -0.407
_refine_diff_density_rms 0.064
_refine_ls_extinction_method none
_refine_ls_goodness_of_fit_ref 1.024
_refine_ls_hydrogen_treatment mixed
_refine_ls_matrix_type full
_refine_ls_number_parameters 274
_refine_ls_number_reflns 4688
_refine_ls_number_restraints 0
_refine_ls_restrained_S_all 1.024
_refine_ls_R_factor_all 0.1063
_refine_ls_R_factor_gt 0.0545
_refine_ls_shift/su_max 0.001
_refine_ls_shift/su_mean 0.000
_refine_ls_structure_factor_coef Fsqd
_refine_ls_weighting_details 'calc w=1/[\s^2^(Fo^2^)+(0.0474P)^2^+0.6960P] where P=(Fo^2^+2Fc^2^)/3'
_refine_ls_weighting_scheme calc
_refine_ls_wR_factor_gt 0.1024
_refine_ls_wR_factor_ref 0.1192
_reflns_number_gt 3013
_reflns_number_total 4688
_reflns_threshold_expression >2sigma(I)
_cod_data_source_file suppl_ncrs-2016-0082_suppl.cif
_cod_data_source_block a_a
_cod_original_sg_symbol_H-M P2(1)/c
_cod_database_code 8107118

loop_
_symmetry_equiv_pos_as_xyz
'x, y, z'
'-x, y+1/2, -z+1/2'
'-x, -y, -z'
'x, -y-1/2, z-1/2'

loop_
_atom_site_label
_atom_site_type_symbol
_atom_site_fract_x
_atom_site_fract_y
_atom_site_fract_z
_atom_site_U_iso_or_equiv
_atom_site_adp_type
_atom_site_occupancy
_atom_site_symmetry_multiplicity
_atom_site_calc_flag
_atom_site_refinement_flags
_atom_site_disorder_assembly
_atom_site_disorder_group
S1 S 0.69464(8) 0.73922(4) 0.20534(3) 0.01710(16) Uani 1 1 d . . .
O1 O 0.3116(2) 0.43859(12) 0.49536(8) 0.0285(4) Uani 1 1 d . . .
O2 O -0.2449(2) 0.38517(13) 0.35006(8) 0.0283(4) Uani 1 1 d . . .
O3 O 0.9043(2) 0.73440(12) 0.22466(8) 0.0251(4) Uani 1 1 d . . .
O4 O 0.6173(2) 0.71433(12) 0.14377(7) 0.0226(4) Uani 1 1 d . . .
O5 O 0.8302(2) 0.90812(13) 0.29708(8) 0.0302(5) Uani 1 1 d . . .
N1 N 0.2917(3) 0.51717(13) 0.38468(9) 0.0168(4) Uani 1 1 d . . .
N2 N 0.6205(3) 0.85024(13) 0.21395(9) 0.0174(5) Uani 1 1 d . . .
N3 N 0.8218(3) 0.95046(16) 0.35540(10) 0.0328(6) Uani 1 1 d . . .
C1 C 0.1497(3) 0.39840(17) 0.47909(11) 0.0201(5) Uani 1 1 d . . .
C2 C 0.0610(4) 0.33214(18) 0.52275(11) 0.0229(6) Uani 1 1 d . . .
H2A H -0.0067 0.3712 0.5516 0.027 Uiso 1 1 calc R . .
H2B H 0.1711 0.2974 0.5471 0.027 Uiso 1 1 calc R . .
C3 C -0.0883(3) 0.25889(18) 0.49270(11) 0.0218(6) Uani 1 1 d . . .
C4 C -0.2422(4) 0.31306(19) 0.44840(12) 0.0282(6) Uani 1 1 d . . .
H4A H -0.3364 0.2664 0.4270 0.034 Uiso 1 1 calc R . .
H4B H -0.3196 0.3559 0.4725 0.034 Uiso 1 1 calc R . .
C5 C -0.1531(3) 0.37120(18) 0.40136(11) 0.0217(6) Uani 1 1 d . . .
C6 C 0.0420(3) 0.41468(16) 0.41900(10) 0.0173(5) Uani 1 1 d . . .
C7 C -0.1942(4) 0.2104(2) 0.54211(12) 0.0331(7) Uani 1 1 d . . .
H7A H -0.2933 0.1651 0.5228 0.050 Uiso 1 1 calc R . .
H7B H -0.2610 0.2587 0.5646 0.050 Uiso 1 1 calc R . .
H7C H -0.0961 0.1761 0.5706 0.050 Uiso 1 1 calc R . .
C8 C 0.0191(4) 0.1843(2) 0.45829(14) 0.0395(7) Uani 1 1 d . . .
H8A H -0.0788 0.1404 0.4369 0.059 Uiso 1 1 calc R . .
H8B H 0.1121 0.1484 0.4875 0.059 Uiso 1 1 calc R . .
H8C H 0.0933 0.2161 0.4283 0.059 Uiso 1 1 calc R . .
C9 C 0.1207(3) 0.46972(16) 0.37540(11) 0.0176(5) Uani 1 1 d . . .
H9A H 0.0467 0.4738 0.3359 0.021 Uiso 1 1 calc R . .
C10 C 0.3790(3) 0.57078(16) 0.34023(10) 0.0150(5) Uani 1 1 d . . .
C11 C 0.5801(3) 0.59321(17) 0.35401(11) 0.0212(6) Uani 1 1 d . . .
H11A H 0.6509 0.5734 0.3919 0.025 Uiso 1 1 calc R . .
C12 C 0.6765(3) 0.64407(17) 0.31272(11) 0.0209(6) Uani 1 1 d . . .
H12A H 0.8135 0.6600 0.3221 0.025 Uiso 1 1 calc R . .
C13 C 0.5721(3) 0.67180(16) 0.25735(10) 0.0150(5) Uani 1 1 d . . .
C14 C 0.3705(3) 0.65129(16) 0.24412(11) 0.0182(5) Uani 1 1 d . . .
H14A H 0.2995 0.6719 0.2064 0.022 Uiso 1 1 calc R . .
C15 C 0.2732(3) 0.60119(16) 0.28551(11) 0.0176(5) Uani 1 1 d . . .
H15A H 0.1349 0.5875 0.2767 0.021 Uiso 1 1 calc R . .
C16 C 0.6401(3) 0.89016(16) 0.27279(11) 0.0182(5) Uani 1 1 d . . .
C17 C 0.5083(3) 0.91801(17) 0.31033(11) 0.0192(5) Uani 1 1 d . . .
C18 C 0.6321(3) 0.95628(17) 0.36207(11) 0.0222(6) Uani 1 1 d . . .
C19 C 0.5669(4) 0.99812(19) 0.41856(12) 0.0313(7) Uani 1 1 d . . .
H19A H 0.6834 1.0083 0.4490 0.047 Uiso 1 1 calc R . .
H19B H 0.4739 0.9543 0.4353 0.047 Uiso 1 1 calc R . .
H19C H 0.5003 1.0593 0.4086 0.047 Uiso 1 1 calc R . .
C20 C 0.2853(3) 0.9119(2) 0.30183(12) 0.0321(7) Uani 1 1 d . . .
H20A H 0.2412 0.8763 0.2642 0.048 Uiso 1 1 calc R . .
H20B H 0.2287 0.9764 0.2988 0.048 Uiso 1 1 calc R . .
H20C H 0.2400 0.8788 0.3370 0.048 Uiso 1 1 calc R . .
H1N2 H 0.509(3) 0.8582(15) 0.1928(10) 0.009(6) Uiso 1 1 d . . .
H1N1 H 0.355(4) 0.5079(18) 0.4233(13) 0.033(8) Uiso 1 1 d . . .

loop_
_atom_site_aniso_label
_atom_site_aniso_U_11
_atom_site_aniso_U_22
_atom_site_aniso_U_33
_atom_site_aniso_U_23
_atom_site_aniso_U_13
_atom_site_aniso_U_12
S1 0.0133(3) 0.0209(3) 0.0180(3) 0.0061(3) 0.0058(2) 0.0025(2)
O1 0.0259(9) 0.0385(11) 0.0196(10) 0.0024(8) -0.0037(7) -0.0178(8)
O2 0.0235(9) 0.0390(11) 0.0205(10) 0.0073(8) -0.0044(7) -0.0104(8)
O3 0.0133(8) 0.0309(10) 0.0320(10) 0.0096(8) 0.0068(7) 0.0042(7)
O4 0.0253(9) 0.0278(10) 0.0157(9) 0.0026(7) 0.0068(7) 0.0050(7)
O5 0.0136(8) 0.0375(11) 0.0385(12) -0.0104(9) -0.0005(8) -0.0029(7)
N1 0.0204(10) 0.0171(11) 0.0129(11) 0.0007(9) 0.0022(8) -0.0031(8)
N2 0.0119(9) 0.0173(11) 0.0226(12) 0.0071(9) 0.0003(8) 0.0008(8)
N3 0.0246(12) 0.0370(14) 0.0350(14) -0.0104(11) -0.0035(10) -0.0019(10)
C1 0.0223(12) 0.0205(13) 0.0181(14) -0.0037(10) 0.0043(10) -0.0050(10)
C2 0.0274(13) 0.0239(14) 0.0173(14) 0.0003(11) 0.0025(10) -0.0079(10)
C3 0.0266(12) 0.0227(14) 0.0166(13) 0.0004(11) 0.0043(10) -0.0115(10)
C4 0.0235(13) 0.0373(17) 0.0236(15) 0.0025(12) 0.0016(11) -0.0144(11)
C5 0.0207(12) 0.0241(14) 0.0204(14) -0.0006(11) 0.0025(10) -0.0064(10)
C6 0.0196(12) 0.0159(13) 0.0168(13) -0.0009(10) 0.0043(9) -0.0048(9)
C7 0.0399(16) 0.0357(16) 0.0243(15) 0.0052(13) 0.0068(12) -0.0180(13)
C8 0.058(2) 0.0240(16) 0.0399(19) -0.0004(13) 0.0195(15) -0.0094(13)
C9 0.0184(12) 0.0170(13) 0.0176(13) -0.0012(10) 0.0025(9) 0.0011(9)
C10 0.0216(12) 0.0108(12) 0.0133(12) -0.0018(9) 0.0055(9) -0.0014(9)
C11 0.0230(13) 0.0250(14) 0.0137(13) 0.0027(10) -0.0053(10) -0.0052(10)
C12 0.0147(11) 0.0255(14) 0.0219(14) 0.0050(11) 0.0001(10) -0.0057(10)
C13 0.0174(11) 0.0125(12) 0.0161(13) 0.0025(9) 0.0058(9) 0.0013(9)
C14 0.0164(11) 0.0196(13) 0.0185(13) 0.0037(10) 0.0013(9) 0.0038(9)
C15 0.0130(11) 0.0167(13) 0.0232(14) 0.0029(10) 0.0017(10) -0.0011(9)
C16 0.0138(11) 0.0162(12) 0.0240(14) 0.0056(10) 0.0002(10) -0.0026(9)
C17 0.0190(12) 0.0196(13) 0.0189(13) 0.0050(10) 0.0014(10) -0.0039(10)
C18 0.0241(13) 0.0187(13) 0.0232(14) 0.0011(11) -0.0002(10) -0.0057(10)
C19 0.0364(15) 0.0283(16) 0.0291(16) -0.0025(12) 0.0034(12) -0.0104(12)
C20 0.0193(13) 0.0502(19) 0.0277(16) -0.0037(13) 0.0069(11) -0.0072(12)

loop_
_atom_type_symbol
_atom_type_description
_atom_type_scat_dispersion_real
_atom_type_scat_dispersion_imag
_atom_type_scat_source
C C 0.0033 0.0016 'International Tables Vol C Tables 4.2.6.8 and 6.1.1.4'
H H 0.0000 0.0000 'International Tables Vol C Tables 4.2.6.8 and 6.1.1.4'
N N 0.0061 0.0033 'International Tables Vol C Tables 4.2.6.8 and 6.1.1.4'
O O 0.0106 0.0060 'International Tables Vol C Tables 4.2.6.8 and 6.1.1.4'
S S 0.1246 0.1234 'International Tables Vol C Tables 4.2.6.8 and 6.1.1.4'

loop_
_geom_angle_atom_site_label_1
_geom_angle_atom_site_label_2
_geom_angle_atom_site_label_3
_geom_angle
_geom_angle_site_symmetry_1
_geom_angle_site_symmetry_3
O3 S1 O4 120.29(10) . .
O3 S1 N2 108.27(10) . .
O4 S1 N2 104.83(10) . .
O3 S1 C13 107.91(10) . .
O4 S1 C13 109.55(10) . .
N2 S1 C13 104.94(10) . .
C16 O5 N3 107.15(17) . .
C9 N1 C10 125.9(2) . .
C9 N1 H1N1 111.8(17) . .
C10 N1 H1N1 122.1(17) . .
C16 N2 S1 119.05(16) . .
C16 N2 H1N2 115.9(15) . .
S1 N2 H1N2 108.9(15) . .
C18 N3 O5 105.82(18) . .
O1 C1 C6 121.3(2) . .
O1 C1 C2 119.9(2) . .
C6 C1 C2 118.82(19) . .
C1 C2 C3 115.4(2) . .
C1 C2 H2A 108.4 . .
C3 C2 H2A 108.4 . .
C1 C2 H2B 108.4 . .
C3 C2 H2B 108.4 . .
H2A C2 H2B 107.5 . .
C8 C3 C7 109.8(2) . .
C8 C3 C2 110.2(2) . .
C7 C3 C2 109.4(2) . .
C8 C3 C4 110.5(2) . .
C7 C3 C4 109.3(2) . .
C2 C3 C4 107.6(2) . .
C5 C4 C3 114.1(2) . .
C5 C4 H4A 108.7 . .
C3 C4 H4A 108.7 . .
C5 C4 H4B 108.7 . .
C3 C4 H4B 108.7 . .
H4A C4 H4B 107.6 . .
O2 C5 C6 120.9(2) . .
O2 C5 C4 121.1(2) . .
C6 C5 C4 117.9(2) . .
C9 C6 C1 121.7(2) . .
C9 C6 C5 117.2(2) . .
C1 C6 C5 121.0(2) . .
C3 C7 H7A 109.5 . .
C3 C7 H7B 109.5 . .
H7A C7 H7B 109.5 . .
C3 C7 H7C 109.5 . .
H7A C7 H7C 109.5 . .
H7B C7 H7C 109.5 . .
C3 C8 H8A 109.5 . .
C3 C8 H8B 109.5 . .
H8A C8 H8B 109.5 . .
C3 C8 H8C 109.5 . .
H8A C8 H8C 109.5 . .
H8B C8 H8C 109.5 . .
N1 C9 C6 124.9(2) . .
N1 C9 H9A 117.5 . .
C6 C9 H9A 117.5 . .
C15 C10 C11 120.4(2) . .
C15 C10 N1 123.1(2) . .
C11 C10 N1 116.5(2) . .
C12 C11 C10 120.0(2) . .
C12 C11 H11A 120.0 . .
C10 C11 H11A 120.0 . .
C11 C12 C13 119.5(2) . .
C11 C12 H12A 120.3 . .
C13 C12 H12A 120.3 . .
C12 C13 C14 120.6(2) . .
C12 C13 S1 119.33(17) . .
C14 C13 S1 120.01(17) . .
C15 C14 C13 120.1(2) . .
C15 C14 H14A 120.0 . .
C13 C14 H14A 120.0 . .
C14 C15 C10 119.4(2) . .
C14 C15 H15A 120.3 . .
C10 C15 H15A 120.3 . .
C17 C16 O5 111.8(2) . .
C17 C16 N2 133.4(2) . .
O5 C16 N2 114.8(2) . .
C16 C17 C18 103.3(2) . .
C16 C17 C20 129.7(2) . .
C18 C17 C20 127.1(2) . .
N3 C18 C17 112.0(2) . .
N3 C18 C19 120.6(2) . .
C17 C18 C19 127.4(2) . .
C18 C19 H19A 109.5 . .
C18 C19 H19B 109.5 . .
H19A C19 H19B 109.5 . .
C18 C19 H19C 109.5 . .
H19A C19 H19C 109.5 . .
H19B C19 H19C 109.5 . .
C17 C20 H20A 109.5 . .
C17 C20 H20B 109.5 . .
H20A C20 H20B 109.5 . .
C17 C20 H20C 109.5 . .
H20A C20 H20C 109.5 . .
H20B C20 H20C 109.5 . .

loop_
_geom_bond_atom_site_label_1
_geom_bond_atom_site_label_2
_geom_bond_distance
_geom_bond_site_symmetry_2
S1 O3 1.4298(15) .
S1 O4 1.4323(17) .
S1 N2 1.651(2) .
S1 C13 1.762(2) .
O1 C1 1.243(3) .
O2 C5 1.234(3) .
O5 C16 1.353(3) .
O5 N3 1.418(3) .
N1 C9 1.326(3) .
N1 C10 1.415(3) .
N1 H1N1 0.91(3) .
N2 C16 1.399(3) .
N2 H1N2 0.84(2) .
N3 C18 1.309(3) .
C1 C6 1.446(3) .
C1 C2 1.509(3) .
C2 C3 1.531(3) .
C2 H2A 0.9900 .
C2 H2B 0.9900 .
C3 C8 1.523(4) .
C3 C7 1.528(3) .
C3 C4 1.536(3) .
C4 C5 1.496(3) .
C4 H4A 0.9900 .
C4 H4B 0.9900 .
C5 C6 1.460(3) .
C6 C9 1.384(3) .
C7 H7A 0.9800 .
C7 H7B 0.9800 .
C7 H7C 0.9800 .
C8 H8A 0.9800 .
C8 H8B 0.9800 .
C8 H8C 0.9800 .
C9 H9A 0.9500 .
C10 C15 1.389(3) .
C10 C11 1.391(3) .
C11 C12 1.376(3) .
C11 H11A 0.9500 .
C12 C13 1.385(3) .
C12 H12A 0.9500 .
C13 C14 1.387(3) .
C14 C15 1.376(3) .
C14 H14A 0.9500 .
C15 H15A 0.9500 .
C16 C17 1.341(3) .
C17 C18 1.431(3) .
C17 C20 1.497(3) .
C18 C19 1.485(3) .
C19 H19A 0.9800 .
C19 H19B 0.9800 .
C19 H19C 0.9800 .
C20 H20A 0.9800 .
C20 H20B 0.9800 .
C20 H20C 0.9800 .

loop_
_geom_torsion_atom_site_label_1
_geom_torsion_atom_site_label_2
_geom_torsion_atom_site_label_3
_geom_torsion_atom_site_label_4
_geom_torsion
_geom_torsion_site_symmetry_1
_geom_torsion_site_symmetry_2
_geom_torsion_site_symmetry_3
_geom_torsion_site_symmetry_4
O3 S1 N2 C16 -62.11(19) . . . .
O4 S1 N2 C16 168.32(16) . . . .
C13 S1 N2 C16 52.92(19) . . . .
C16 O5 N3 C18 -0.7(3) . . . .
O1 C1 C2 C3 -157.6(2) . . . .
C6 C1 C2 C3 23.2(3) . . . .
C1 C2 C3 C8 69.9(3) . . . .
C1 C2 C3 C7 -169.3(2) . . . .
C1 C2 C3 C4 -50.6(3) . . . .
C8 C3 C4 C5 -64.5(3) . . . .
C7 C3 C4 C5 174.5(2) . . . .
C2 C3 C4 C5 55.8(3) . . . .
C3 C4 C5 O2 149.4(2) . . . .
C3 C4 C5 C6 -33.4(3) . . . .
O1 C1 C6 C9 5.0(4) . . . .
C2 C1 C6 C9 -175.8(2) . . . .
O1 C1 C6 C5 -176.7(2) . . . .
C2 C1 C6 C5 2.5(3) . . . .
O2 C5 C6 C9 -1.6(4) . . . .
C4 C5 C6 C9 -178.8(2) . . . .
O2 C5 C6 C1 180.0(2) . . . .
C4 C5 C6 C1 2.8(3) . . . .
C10 N1 C9 C6 177.4(2) . . . .
C1 C6 C9 N1 -4.5(4) . . . .
C5 C6 C9 N1 177.1(2) . . . .
C9 N1 C10 C15 17.4(4) . . . .
C9 N1 C10 C11 -163.1(2) . . . .
C15 C10 C11 C12 -1.4(4) . . . .
N1 C10 C11 C12 179.1(2) . . . .
C10 C11 C12 C13 -0.6(4) . . . .
C11 C12 C13 C14 2.0(4) . . . .
C11 C12 C13 S1 178.59(19) . . . .
O3 S1 C13 C12 13.9(2) . . . .
O4 S1 C13 C12 146.53(18) . . . .
N2 S1 C13 C12 -101.4(2) . . . .
O3 S1 C13 C14 -169.49(18) . . . .
O4 S1 C13 C14 -36.9(2) . . . .
N2 S1 C13 C14 75.2(2) . . . .
C12 C13 C14 C15 -1.4(3) . . . .
S1 C13 C14 C15 -178.01(18) . . . .
C13 C14 C15 C10 -0.5(3) . . . .
C11 C10 C15 C14 1.9(3) . . . .
N1 C10 C15 C14 -178.6(2) . . . .
N3 O5 C16 C17 0.5(3) . . . .
N3 O5 C16 N2 178.37(19) . . . .
S1 N2 C16 C17 -112.5(3) . . . .
S1 N2 C16 O5 70.1(2) . . . .
O5 C16 C17 C18 0.0(3) . . . .
N2 C16 C17 C18 -177.4(2) . . . .
O5 C16 C17 C20 180.0(2) . . . .
N2 C16 C17 C20 2.6(5) . . . .
O5 N3 C18 C17 0.8(3) . . . .
O5 N3 C18 C19 -179.7(2) . . . .
C16 C17 C18 N3 -0.5(3) . . . .
C20 C17 C18 N3 179.5(2) . . . .
C16 C17 C18 C19 -180.0(2) . . . .
C20 C17 C18 C19 0.0(4) . . . .
